data_9007834
loop_
_publ_author_name
'Lutz, H. D.'
'Muller, B.'
'Schmidt, T.'
'Stingl, T.'

_publ_section_title
;
 Structure refinement of pyrite-type ruthenium disulfide, RuS2,
 and ruthenium diselenide, RuSe2
;
_journal_name_full 'Acta Crystallographica, Section C'
_journal_page_first 2003
_journal_page_last 2005
_journal_paper_doi 10.1107/S0108270190001925
_journal_volume 46
_journal_year 1990
_chemical_formula_structural RuSe2
_chemical_formula_sum 'Ru Se4'
_space_group_IT_number 205
_symmetry_space_group_name_Hall '-P 2ac 2ab 3'
_symmetry_space_group_name_H-M 'P a -3'
_cell_angle_alpha 90
_cell_angle_beta 90
_cell_angle_gamma 90
_cell_length_a 5.9336
_cell_length_b 5.9336
_cell_length_c 5.9336
_cell_formula_units_Z 4
_cell_volume 208.908
_exptl_crystal_density_diffrn 13.256
_cod_original_sg_symbol_H-M 'P a 3'
_cod_database_code 9007834

loop_
_symmetry_equiv_pos_as_xyz
x,y,z
1/2+z,x,1/2-y
z,1/2-x,1/2+y
1/2-z,1/2+x,y
-z,-x,-y
1/2+y,1/2-z,-x
1/2-y,-z,1/2+x
-y,1/2+z,1/2-x
y,z,x
x,1/2-y,1/2+z
1/2-x,1/2+y,z
1/2+x,y,1/2-z
-x,-y,-z
1/2-z,-x,1/2+y
-z,1/2+x,1/2-y
1/2+z,1/2-x,-y
z,x,y
1/2-y,1/2+z,x
1/2+y,z,1/2-x
y,1/2-z,1/2+x
-y,-z,-x
-x,1/2+y,1/2-z
1/2+x,1/2-y,-z
1/2-x,-y,1/2+z

loop_
_atom_site_aniso_label
_atom_site_aniso_U_11
_atom_site_aniso_U_22
_atom_site_aniso_U_33
_atom_site_aniso_U_12
_atom_site_aniso_U_13
_atom_site_aniso_U_23
Ru 0.00301 0.00301 0.00301 -0.00004 -0.00004 -0.00004
Se1 0.00364 0.00364 0.00364 0.00016 0.00016 0.00016

loop_
_atom_site_label
_atom_site_fract_x
_atom_site_fract_y
_atom_site_fract_z
Ru 0.00000 0.00000 0.00000
Se1 0.38065 0.38065 0.38065
Se2 0.38100 0.38100 0.38100
